data_1550626
loop_
_publ_author_name
'Jiang, Xin-Dong'
'Toya, Yuya'
'Matsukawa, Shiro'
'Kojima, Satoshi'
'Jimenez-Halla, Jose Oscar Carlos'
'Shang, Rong'
'Nakamoto, Masaaki'
'Yamamoto, Yohsuke'

_publ_section_title
;
 Synthesis and characterization of a pair of O-fac/O-mer 12-P-6
 alkyloxaphosphates with a P-O-C-C four-membered ring
;
_journal_name_full 'Chemical Science'
_journal_paper_doi 10.1039/C8SC05158E
_journal_year 2019
_chemical_formula_sum 'C56 H68 F12 K O12 P'
_chemical_formula_weight 1231.17
_chemical_name_systematic
;
 ?
;
_space_group_IT_number 14
_symmetry_cell_setting monoclinic
_symmetry_space_group_name_Hall '-P 2ybc'
_symmetry_space_group_name_H-M 'P 1 21/c 1'
_atom_sites_solution_hydrogens geom
_atom_sites_solution_primary direct
_atom_sites_solution_secondary difmap
_audit_creation_method SHELXL-97
_audit_update_record
;
2018-07-19 deposited with the CCDC.    2019-02-18 downloaded from the CCDC.
;
_cell_angle_alpha 90.00
_cell_angle_beta 95.733(3)
_cell_angle_gamma 90.00
_cell_formula_units_Z 4
_cell_length_a 15.552(3)
_cell_length_b 13.580(3)
_cell_length_c 28.022(6)
_cell_measurement_reflns_used 8456
_cell_measurement_temperature 173
_cell_measurement_theta_max 27.44
_cell_measurement_theta_min 2.39
_cell_volume 5889(2)
_computing_cell_refinement 'Bruker SAINT'
_computing_data_collection 'Bruker APEX2'
_computing_data_reduction 'Bruker SAINT'
_computing_molecular_graphics 'Yadokari-XG 2009 (Wakita Nemoto et al., 2009)'
_computing_publication_material 'Yadokari-XG 2009 (Wakita,Nemoto et al., 2009)'
_computing_structure_refinement 'SHELXL-97 (Sheldrick, 1997)'
_computing_structure_solution SIR-2004
_diffrn_ambient_temperature 173(2)
_diffrn_measured_fraction_theta_full 0.944
_diffrn_measured_fraction_theta_max 0.944
_diffrn_measurement_device_type 'Bruker APEX-II CCD'
_diffrn_measurement_method '\f and \w scans'
_diffrn_radiation_monochromator 'Bruker Helios multilayered confocal mirror'
_diffrn_radiation_source 'Bruker TXS fine-focus rotating anode'
_diffrn_radiation_type MoK\a
_diffrn_radiation_wavelength 0.71073
_diffrn_reflns_av_R_equivalents 0.0604
_diffrn_reflns_av_sigmaI/netI 0.0998
_diffrn_reflns_limit_h_max 18
_diffrn_reflns_limit_h_min -20
_diffrn_reflns_limit_k_max 17
_diffrn_reflns_limit_k_min -17
_diffrn_reflns_limit_l_max 30
_diffrn_reflns_limit_l_min -36
_diffrn_reflns_number 29776
_diffrn_reflns_theta_full 27.55
_diffrn_reflns_theta_max 27.55
_diffrn_reflns_theta_min 1.67
_exptl_absorpt_coefficient_mu 0.214
_exptl_absorpt_correction_T_max 0.9624
_exptl_absorpt_correction_T_min 0.7812
_exptl_absorpt_correction_type empirical
_exptl_absorpt_process_details
;
 SADABS (Sheldrick, 1997)
;
_exptl_crystal_colour colorless
_exptl_crystal_density_diffrn 1.389
_exptl_crystal_density_method 'not measured'
_exptl_crystal_description plate
_exptl_crystal_F_000 2568
_exptl_crystal_size_max 0.239
_exptl_crystal_size_mid 0.206
_exptl_crystal_size_min 0.178
_refine_diff_density_max 0.988
_refine_diff_density_min -0.726
_refine_diff_density_rms 0.068
_refine_ls_extinction_method none
_refine_ls_goodness_of_fit_ref 1.033
_refine_ls_hydrogen_treatment constr
_refine_ls_matrix_type full
_refine_ls_number_parameters 739
_refine_ls_number_reflns 12833
_refine_ls_number_restraints 0
_refine_ls_restrained_S_all 1.033
_refine_ls_R_factor_all 0.1810
_refine_ls_R_factor_gt 0.0894
_refine_ls_shift/su_max 0.033
_refine_ls_shift/su_mean 0.002
_refine_ls_structure_factor_coef Fsqd
_refine_ls_weighting_details 'calc w=1/[\s^2^(Fo^2^)+(0.0777P)^2^+11.5806P] where P=(Fo^2^+2Fc^2^)/3'
_refine_ls_weighting_scheme calc
_refine_ls_wR_factor_gt 0.1976
_refine_ls_wR_factor_ref 0.2411
_reflns_number_gt 6434
_reflns_number_total 12833
_reflns_threshold_expression >2sigma(I)
_cod_data_source_file c8sc05158e2.cif
_cod_data_source_block exp124
_cod_original_sg_symbol_H-M 'P 21/c'
_cod_database_code 1550626

loop_
_symmetry_equiv_pos_as_xyz
'x, y, z'
'-x, y+1/2, -z+1/2'
'-x, -y, -z'
'x, -y-1/2, z-1/2'

loop_
_atom_site_label
_atom_site_type_symbol
_atom_site_fract_x
_atom_site_fract_y
_atom_site_fract_z
_atom_site_U_iso_or_equiv
_atom_site_adp_type
_atom_site_occupancy
_atom_site_symmetry_multiplicity
_atom_site_calc_flag
_atom_site_refinement_flags
F1 F 0.1974(2) 0.5986(2) 0.18349(13) 0.0694(9) Uani 1 1 d .
F2 F 0.3289(2) 0.6418(2) 0.20182(13) 0.0740(10) Uani 1 1 d .
F3 F 0.2639(2) 0.5512(2) 0.24943(12) 0.0626(8) Uani 1 1 d .
F4 F 0.2549(2) 0.5313(3) 0.10211(12) 0.0838(11) Uani 1 1 d .
F5 F 0.3501(2) 0.4176(2) 0.10612(11) 0.0683(9) Uani 1 1 d .
F6 F 0.3870(2) 0.5641(2) 0.12601(12) 0.0762(10) Uani 1 1 d .
F7 F 0.37166(19) 0.0874(2) 0.31802(11) 0.0616(8) Uani 1 1 d .
F8 F 0.34986(19) 0.2393(2) 0.33290(10) 0.0587(8) Uani 1 1 d .
F9 F 0.2772(2) 0.1283(3) 0.36513(11) 0.0763(10) Uani 1 1 d .
F10 F 0.2431(2) -0.01221(19) 0.26704(12) 0.0642(9) Uani 1 1 d .
F11 F 0.1291(2) 0.0658(2) 0.23979(14) 0.0719(10) Uani 1 1 d .
F12 F 0.1529(2) 0.0369(2) 0.31471(13) 0.0814(11) Uani 1 1 d .
C1 C 0.3680(3) 0.3357(3) 0.22578(17) 0.0377(11) Uani 1 1 d .
C2 C 0.4367(3) 0.2855(4) 0.24893(18) 0.0463(12) Uani 1 1 d .
H2 H 0.4290 0.2193 0.2587 0.056 Uiso 1 1 calc R
C3 C 0.5167(3) 0.3296(4) 0.2582(2) 0.0566(15) Uani 1 1 d .
H3 H 0.5633 0.2937 0.2744 0.068 Uiso 1 1 calc R
C4 C 0.5294(3) 0.4262(4) 0.2441(2) 0.0551(14) Uani 1 1 d .
H4 H 0.5838 0.4573 0.2516 0.066 Uiso 1 1 calc R
C5 C 0.4624(3) 0.4764(4) 0.21926(19) 0.0506(13) Uani 1 1 d .
H5 H 0.4704 0.5420 0.2088 0.061 Uiso 1 1 calc R
C6 C 0.3831(3) 0.4302(3) 0.20969(17) 0.0400(11) Uani 1 1 d .
C7 C 0.3049(3) 0.4716(3) 0.17982(18) 0.0432(12) Uani 1 1 d .
C8 C 0.2735(3) 0.5666(4) 0.2036(2) 0.0500(13) Uani 1 1 d .
C9 C 0.3250(3) 0.4964(4) 0.1286(2) 0.0530(14) Uani 1 1 d .
C10 C 0.1884(3) 0.3199(3) 0.25379(17) 0.0362(11) Uani 1 1 d .
C11 C 0.1308(3) 0.3984(3) 0.25374(19) 0.0437(12) Uani 1 1 d .
H11 H 0.1319 0.4485 0.2301 0.052 Uiso 1 1 calc R
C12 C 0.0716(3) 0.4048(4) 0.2878(2) 0.0501(13) Uani 1 1 d .
H12 H 0.0328 0.4590 0.2871 0.060 Uiso 1 1 calc R
C13 C 0.0688(3) 0.3337(4) 0.3223(2) 0.0579(15) Uani 1 1 d .
H13 H 0.0292 0.3395 0.3459 0.069 Uiso 1 1 calc R
C14 C 0.1236(3) 0.2536(4) 0.32278(19) 0.0496(13) Uani 1 1 d .
H14 H 0.1218 0.2036 0.3464 0.060 Uiso 1 1 calc R
C15 C 0.1814(3) 0.2473(3) 0.28813(17) 0.0388(11) Uani 1 1 d .
C16 C 0.2406(3) 0.1602(3) 0.28140(17) 0.0397(11) Uani 1 1 d .
C17 C 0.3103(3) 0.1538(4) 0.32423(18) 0.0484(13) Uani 1 1 d .
C18 C 0.1914(4) 0.0627(4) 0.2758(2) 0.0523(14) Uani 1 1 d .
C19 C 0.1655(3) 0.2364(3) 0.16590(16) 0.0409(11) Uani 1 1 d .
H19 H 0.1305 0.1877 0.1818 0.049 Uiso 1 1 calc R
H19A H 0.1283 0.2884 0.1500 0.049 Uiso 1 1 calc R
C20 C 0.2271(3) 0.1900(3) 0.13330(17) 0.0403(11) Uani 1 1 d .
C21 C 0.2196(3) 0.2247(3) 0.08147(17) 0.0411(11) Uani 1 1 d .
C22 C 0.2914(3) 0.2263(4) 0.05644(19) 0.0563(14) Uani 1 1 d .
H22 H 0.3453 0.2051 0.0719 0.068 Uiso 1 1 calc R
C23 C 0.2870(4) 0.2579(4) 0.0095(2) 0.0637(16) Uani 1 1 d .
H23 H 0.3377 0.2597 -0.0068 0.076 Uiso 1 1 calc R
C24 C 0.2101(4) 0.2864(4) -0.0133(2) 0.0614(15) Uani 1 1 d .
H24 H 0.2070 0.3078 -0.0458 0.074 Uiso 1 1 calc R
C25 C 0.1369(4) 0.2847(4) 0.0101(2) 0.0622(15) Uani 1 1 d .
H25 H 0.0829 0.3045 -0.0060 0.075 Uiso 1 1 calc R
C26 C 0.1423(3) 0.2537(4) 0.0575(2) 0.0546(14) Uani 1 1 d .
H26 H 0.0915 0.2526 0.0737 0.066 Uiso 1 1 calc R
C27 C 0.2212(3) 0.0767(3) 0.13405(17) 0.0414(12) Uani 1 1 d .
C28 C 0.1464(4) 0.0311(4) 0.1156(2) 0.0586(15) Uani 1 1 d .
H28 H 0.0994 0.0694 0.1015 0.070 Uiso 1 1 calc R
C29 C 0.1389(4) -0.0717(5) 0.1175(2) 0.0709(18) Uani 1 1 d .
H29 H 0.0871 -0.1031 0.1047 0.085 Uiso 1 1 calc R
C30 C 0.2068(6) -0.1266(4) 0.1379(2) 0.077(2) Uani 1 1 d .
H30 H 0.2023 -0.1963 0.1391 0.092 Uiso 1 1 calc R
C31 C 0.2796(5) -0.0816(4) 0.1564(2) 0.0777(19) Uani 1 1 d .
H31 H 0.3261 -0.1198 0.1711 0.093 Uiso 1 1 calc R
C32 C 0.2875(4) 0.0191(4) 0.1542(2) 0.0619(15) Uani 1 1 d .
H32 H 0.3399 0.0494 0.1669 0.074 Uiso 1 1 calc R
C33 C -0.1820(4) 0.3185(5) -0.0167(2) 0.081(2) Uani 1 1 d .
H33 H -0.1508 0.3765 -0.0277 0.097 Uiso 1 1 calc R
H33A H -0.2234 0.2960 -0.0437 0.097 Uiso 1 1 calc R
C34 C -0.1201(4) 0.2397(5) -0.0031(2) 0.079(2) Uani 1 1 d .
H34 H -0.0857 0.2257 -0.0302 0.094 Uiso 1 1 calc R
H34A H -0.0800 0.2615 0.0246 0.094 Uiso 1 1 calc R
C35 C -0.1104(5) 0.0725(6) 0.0215(3) 0.094(2) Uani 1 1 d .
H35 H -0.0685 0.0900 0.0492 0.113 Uiso 1 1 calc R
H35A H -0.0774 0.0557 -0.0058 0.113 Uiso 1 1 calc R
C36 C -0.1607(5) -0.0126(5) 0.0338(3) 0.094(2) Uani 1 1 d .
H36 H -0.2026 -0.0303 0.0062 0.113 Uiso 1 1 calc R
H36A H -0.1217 -0.0695 0.0409 0.113 Uiso 1 1 calc R
C37 C -0.2538(5) -0.0678(5) 0.0906(3) 0.098(2) Uani 1 1 d .
H37 H -0.2155 -0.1246 0.0992 0.117 Uiso 1 1 calc R
H37A H -0.2977 -0.0888 0.0646 0.117 Uiso 1 1 calc R
C38 C -0.2969(6) -0.0382(5) 0.1326(3) 0.106(3) Uani 1 1 d .
H38 H -0.3239 -0.0966 0.1461 0.127 Uiso 1 1 calc R
H38A H -0.2537 -0.0112 0.1575 0.127 Uiso 1 1 calc R
C39 C -0.4104(6) 0.0601(6) 0.1565(3) 0.095(2) Uani 1 1 d .
H39 H -0.3718 0.0822 0.1847 0.114 Uiso 1 1 calc R
H39A H -0.4432 0.0022 0.1662 0.114 Uiso 1 1 calc R
C40 C -0.4695(5) 0.1377(6) 0.1414(3) 0.090(2) Uani 1 1 d .
H40 H -0.5078 0.1157 0.1131 0.108 Uiso 1 1 calc R
H40A H -0.5060 0.1529 0.1675 0.108 Uiso 1 1 calc R
C41 C -0.4750(4) 0.3056(5) 0.1198(3) 0.083(2) Uani 1 1 d .
H41 H -0.5072 0.3206 0.1477 0.100 Uiso 1 1 calc R
H41A H -0.5176 0.2923 0.0919 0.100 Uiso 1 1 calc R
C42 C -0.4216(4) 0.3905(5) 0.1095(3) 0.079(2) Uani 1 1 d .
H42 H -0.4585 0.4496 0.1041 0.095 Uiso 1 1 calc R
H42A H -0.3786 0.4034 0.1373 0.095 Uiso 1 1 calc R
C43 C -0.3281(4) 0.4493(4) 0.0548(3) 0.0776(19) Uani 1 1 d .
H43 H -0.2837 0.4655 0.0814 0.093 Uiso 1 1 calc R
H43A H -0.3649 0.5081 0.0481 0.093 Uiso 1 1 calc R
C44 C -0.2857(4) 0.4241(5) 0.0120(2) 0.0779(19) Uani 1 1 d .
H44 H -0.3299 0.4053 -0.0143 0.093 Uiso 1 1 calc R
H44A H -0.2544 0.4824 0.0015 0.093 Uiso 1 1 calc R
C45 C -0.0894(4) 0.1766(5) 0.1625(3) 0.084(2) Uani 1 1 d .
H45 H -0.0429 0.2056 0.1453 0.101 Uiso 1 1 calc R
H45A H -0.0911 0.1048 0.1565 0.101 Uiso 1 1 calc R
C46 C -0.0732(4) 0.1966(5) 0.2148(2) 0.0758(18) Uani 1 1 d .
H46 H -0.0915 0.1402 0.2337 0.091 Uiso 1 1 calc R
H46A H -0.0111 0.2098 0.2241 0.091 Uiso 1 1 calc R
C47 C -0.1259(5) 0.2845(5) 0.2221(3) 0.090(2) Uani 1 1 d .
H47 H -0.1489 0.2823 0.2538 0.108 Uiso 1 1 calc R
H47A H -0.0914 0.3454 0.2201 0.108 Uiso 1 1 calc R
C48 C -0.1958(5) 0.2808(6) 0.1835(3) 0.108(3) Uani 1 1 d .
H48 H -0.2487 0.2537 0.1955 0.130 Uiso 1 1 calc R
H48A H -0.2087 0.3477 0.1708 0.130 Uiso 1 1 calc R
C49 C 0.4846(7) 0.6683(12) 0.5106(4) 0.199(7) Uani 1 1 d .
H49 H 0.4943 0.7183 0.4860 0.239 Uiso 1 1 calc R
H49A H 0.5239 0.6120 0.5070 0.239 Uiso 1 1 calc R
C50 C 0.4994(7) 0.7095(11) 0.5578(4) 0.183(6) Uani 1 1 d .
H50 H 0.5577 0.6916 0.5726 0.219 Uiso 1 1 calc R
H50A H 0.4952 0.7822 0.5562 0.219 Uiso 1 1 calc R
C51 C 0.4369(7) 0.6719(10) 0.5845(4) 0.167(5) Uani 1 1 d .
H51 H 0.4004 0.7253 0.5956 0.201 Uiso 1 1 calc R
H51A H 0.4638 0.6356 0.6128 0.201 Uiso 1 1 calc R
C52 C 0.3838(6) 0.6030(8) 0.5507(4) 0.133(3) Uani 1 1 d .
H52 H 0.4033 0.5339 0.5553 0.160 Uiso 1 1 calc R
H52A H 0.3216 0.6072 0.5552 0.160 Uiso 1 1 calc R
C53 C -0.0734(8) 0.5215(8) 0.0695(5) 0.184(6) Uani 1 1 d .
H53 H -0.1307 0.5246 0.0820 0.221 Uiso 1 1 calc R
H53A H -0.0821 0.5102 0.0345 0.221 Uiso 1 1 calc R
C54 C -0.0243(6) 0.4462(6) 0.0918(4) 0.124(3) Uani 1 1 d .
H54 H 0.0095 0.4122 0.0686 0.149 Uiso 1 1 calc R
H54A H -0.0618 0.3974 0.1059 0.149 Uiso 1 1 calc R
C55 C 0.0317(5) 0.4934(7) 0.1284(3) 0.115(3) Uani 1 1 d .
H55 H 0.0903 0.4643 0.1302 0.138 Uiso 1 1 calc R
H55A H 0.0090 0.4859 0.1600 0.138 Uiso 1 1 calc R
C56 C 0.0341(5) 0.5987(5) 0.1147(3) 0.088(2) Uani 1 1 d .
H56 H 0.0239 0.6412 0.1423 0.106 Uiso 1 1 calc R
H56A H 0.0911 0.6157 0.1040 0.106 Uiso 1 1 calc R
O1 O 0.23859(19) 0.4031(2) 0.17607(11) 0.0427(8) Uani 1 1 d .
O2 O 0.28020(18) 0.1744(2) 0.23960(11) 0.0377(7) Uani 1 1 d .
O3 O 0.30477(19) 0.2267(2) 0.15862(11) 0.0440(8) Uani 1 1 d .
O4 O -0.2270(3) 0.3453(3) 0.02155(14) 0.0671(11) Uani 1 1 d .
O5 O -0.1632(3) 0.1524(3) 0.00940(16) 0.0751(12) Uani 1 1 d .
O6 O -0.2055(3) 0.0083(3) 0.07436(17) 0.0880(14) Uani 1 1 d .
O7 O -0.3611(3) 0.0336(3) 0.11984(17) 0.0824(13) Uani 1 1 d .
O8 O -0.4244(3) 0.2238(3) 0.12961(16) 0.0761(12) Uani 1 1 d .
O9 O -0.3784(3) 0.3718(3) 0.06819(15) 0.0724(12) Uani 1 1 d .
O10 O -0.1686(3) 0.2190(4) 0.14669(18) 0.1003(17) Uani 1 1 d .
O11 O 0.3996(4) 0.6377(7) 0.50592(19) 0.152(3) Uani 1 1 d .
O12 O -0.0270(6) 0.6110(5) 0.0797(3) 0.206(5) Uani 1 1 d .
K1 K 0.29078(7) 0.68850(8) 0.42808(4) 0.0516(3) Uani 1 1 d .
P1 P 0.25819(8) 0.28486(8) 0.20530(5) 0.0368(3) Uani 1 1 d .

loop_
_atom_site_aniso_label
_atom_site_aniso_U_11
_atom_site_aniso_U_22
_atom_site_aniso_U_33
_atom_site_aniso_U_23
_atom_site_aniso_U_13
_atom_site_aniso_U_12
F1 0.060(2) 0.0485(18) 0.098(3) 0.0036(17) 0.0008(19) 0.0113(16)
F2 0.074(2) 0.0412(17) 0.108(3) -0.0023(18) 0.015(2) -0.0163(16)
F3 0.071(2) 0.0528(18) 0.066(2) -0.0071(16) 0.0155(17) -0.0010(15)
F4 0.076(2) 0.111(3) 0.064(2) 0.037(2) 0.0032(19) 0.016(2)
F5 0.089(2) 0.065(2) 0.055(2) 0.0062(16) 0.0248(18) -0.0023(18)
F6 0.091(2) 0.067(2) 0.073(2) 0.0193(18) 0.0209(19) -0.0229(19)
F7 0.065(2) 0.0540(18) 0.066(2) 0.0091(15) 0.0087(16) 0.0206(15)
F8 0.067(2) 0.0540(18) 0.0529(19) -0.0045(15) -0.0058(15) 0.0016(16)
F9 0.090(2) 0.094(2) 0.049(2) 0.0270(18) 0.0233(18) 0.019(2)
F10 0.073(2) 0.0336(15) 0.090(2) -0.0025(15) 0.0265(18) 0.0015(14)
F11 0.061(2) 0.0506(18) 0.104(3) -0.0021(18) 0.007(2) -0.0187(16)
F12 0.108(3) 0.0489(18) 0.098(3) -0.0008(18) 0.063(2) -0.0210(18)
C1 0.030(2) 0.041(3) 0.043(3) 0.004(2) 0.009(2) -0.001(2)
C2 0.040(3) 0.045(3) 0.055(3) 0.009(2) 0.011(2) 0.000(2)
C3 0.038(3) 0.063(3) 0.069(4) 0.015(3) 0.007(3) 0.003(3)
C4 0.034(3) 0.061(3) 0.069(4) 0.008(3) 0.003(3) -0.015(3)
C5 0.042(3) 0.047(3) 0.064(4) 0.009(3) 0.008(3) -0.007(2)
C6 0.038(3) 0.039(2) 0.044(3) 0.005(2) 0.010(2) -0.001(2)
C7 0.042(3) 0.036(2) 0.051(3) 0.007(2) 0.004(2) -0.002(2)
C8 0.042(3) 0.041(3) 0.067(4) 0.008(3) 0.005(3) -0.002(2)
C9 0.048(3) 0.049(3) 0.063(4) 0.013(3) 0.008(3) -0.002(3)
C10 0.030(2) 0.032(2) 0.047(3) -0.002(2) 0.007(2) -0.0027(19)
C11 0.033(2) 0.037(3) 0.060(3) 0.001(2) 0.001(2) -0.001(2)
C12 0.033(3) 0.043(3) 0.075(4) -0.009(3) 0.011(3) 0.002(2)
C13 0.046(3) 0.058(3) 0.074(4) -0.013(3) 0.027(3) -0.002(3)
C14 0.044(3) 0.049(3) 0.059(3) -0.001(3) 0.019(3) -0.001(2)
C15 0.036(2) 0.035(2) 0.046(3) 0.000(2) 0.009(2) -0.002(2)
C16 0.043(3) 0.035(2) 0.043(3) 0.002(2) 0.014(2) -0.001(2)
C17 0.055(3) 0.049(3) 0.043(3) 0.011(2) 0.015(3) 0.010(3)
C18 0.053(3) 0.042(3) 0.066(4) 0.001(3) 0.024(3) -0.003(3)
C19 0.048(3) 0.034(2) 0.041(3) -0.002(2) 0.009(2) 0.002(2)
C20 0.038(3) 0.040(3) 0.043(3) -0.003(2) 0.008(2) -0.004(2)
C21 0.043(3) 0.035(2) 0.046(3) -0.002(2) 0.006(2) 0.004(2)
C22 0.054(3) 0.067(4) 0.050(3) 0.005(3) 0.014(3) 0.011(3)
C23 0.058(4) 0.081(4) 0.056(4) 0.005(3) 0.023(3) 0.007(3)
C24 0.081(4) 0.058(3) 0.046(3) 0.004(3) 0.008(3) -0.001(3)
C25 0.052(3) 0.072(4) 0.061(4) 0.014(3) -0.001(3) 0.012(3)
C26 0.047(3) 0.061(3) 0.058(4) 0.001(3) 0.014(3) 0.006(3)
C27 0.042(3) 0.039(3) 0.045(3) -0.003(2) 0.015(2) 0.000(2)
C28 0.054(3) 0.050(3) 0.073(4) -0.001(3) 0.012(3) -0.007(3)
C29 0.082(4) 0.058(4) 0.075(5) -0.008(3) 0.016(4) -0.028(4)
C30 0.137(7) 0.042(3) 0.054(4) -0.004(3) 0.015(4) 0.004(4)
C31 0.109(6) 0.047(4) 0.074(5) -0.003(3) -0.005(4) 0.023(4)
C32 0.068(4) 0.052(3) 0.064(4) -0.006(3) 0.000(3) 0.015(3)
C33 0.085(5) 0.087(5) 0.075(5) -0.002(4) 0.033(4) 0.000(4)
C34 0.064(4) 0.105(5) 0.070(4) -0.009(4) 0.026(3) 0.001(4)
C35 0.087(5) 0.098(6) 0.098(6) -0.012(5) 0.010(4) 0.036(5)
C36 0.087(5) 0.070(5) 0.125(7) -0.026(5) 0.006(5) 0.029(4)
C37 0.108(6) 0.055(4) 0.125(7) 0.010(4) -0.017(5) 0.008(4)
C38 0.177(9) 0.057(4) 0.079(6) 0.017(4) -0.004(6) -0.001(5)
C39 0.130(7) 0.096(6) 0.059(5) 0.005(4) 0.016(5) -0.027(5)
C40 0.076(5) 0.114(6) 0.085(5) 0.015(5) 0.034(4) -0.018(5)
C41 0.072(4) 0.098(5) 0.083(5) -0.003(4) 0.024(4) 0.016(4)
C42 0.077(4) 0.067(4) 0.098(5) -0.027(4) 0.028(4) 0.011(3)
C43 0.083(4) 0.050(3) 0.102(5) -0.011(3) 0.020(4) -0.002(3)
C44 0.090(5) 0.060(4) 0.086(5) 0.018(4) 0.020(4) 0.006(4)
C45 0.076(5) 0.088(5) 0.087(5) -0.010(4) 0.000(4) 0.018(4)
C46 0.069(4) 0.080(4) 0.076(5) 0.002(4) -0.002(4) 0.013(4)
C47 0.092(5) 0.080(5) 0.091(5) -0.014(4) -0.026(4) 0.025(4)
C48 0.102(6) 0.086(5) 0.127(7) -0.045(5) -0.037(5) 0.031(5)
C49 0.102(8) 0.40(2) 0.092(8) 0.043(11) 0.010(6) -0.050(11)
C50 0.119(8) 0.310(18) 0.126(10) -0.045(11) 0.043(8) -0.046(10)
C51 0.137(9) 0.246(15) 0.120(9) -0.010(9) 0.020(8) -0.058(10)
C52 0.119(8) 0.172(10) 0.110(8) 0.035(7) 0.021(6) -0.008(7)
C53 0.215(13) 0.113(8) 0.197(13) 0.038(8) -0.111(10) -0.035(9)
C54 0.142(8) 0.070(5) 0.149(9) -0.011(6) -0.048(7) 0.015(5)
C55 0.098(6) 0.108(7) 0.131(8) 0.039(6) -0.024(6) -0.023(5)
C56 0.075(5) 0.085(5) 0.105(6) -0.017(4) 0.009(5) 0.009(4)
O1 0.0401(18) 0.0383(17) 0.050(2) 0.0051(15) 0.0051(16) -0.0038(15)
O2 0.0383(17) 0.0352(16) 0.0413(19) 0.0004(14) 0.0134(14) -0.0008(14)
O3 0.0405(18) 0.0490(19) 0.043(2) 0.0018(15) 0.0083(15) -0.0019(15)
O4 0.080(3) 0.067(3) 0.057(3) 0.003(2) 0.022(2) 0.004(2)
O5 0.061(2) 0.070(3) 0.096(3) -0.018(2) 0.016(2) 0.008(2)
O6 0.127(4) 0.051(3) 0.084(3) -0.009(2) 0.002(3) 0.014(3)
O7 0.084(3) 0.083(3) 0.079(3) 0.028(3) 0.004(3) -0.003(3)
O8 0.068(3) 0.082(3) 0.083(3) -0.011(2) 0.027(2) -0.008(2)
O9 0.082(3) 0.061(2) 0.078(3) -0.005(2) 0.025(2) 0.011(2)
O10 0.101(4) 0.089(3) 0.100(4) -0.030(3) -0.042(3) 0.035(3)
O11 0.089(4) 0.300(10) 0.061(4) 0.034(5) -0.013(3) -0.037(5)
O12 0.243(9) 0.113(5) 0.224(8) 0.087(6) -0.167(8) -0.056(6)
K1 0.0569(7) 0.0498(6) 0.0486(7) -0.0021(5) 0.0078(6) -0.0059(5)
P1 0.0351(6) 0.0347(6) 0.0416(7) 0.0011(5) 0.0088(5) -0.0010(5)

loop_
_atom_type_symbol
_atom_type_description
_atom_type_scat_dispersion_real
_atom_type_scat_dispersion_imag
_atom_type_scat_source
C C 0.0033 0.0016 'International Tables Vol C Tables 4.2.6.8 and 6.1.1.4'
H H 0.0000 0.0000 'International Tables Vol C Tables 4.2.6.8 and 6.1.1.4'
O O 0.0106 0.0060 'International Tables Vol C Tables 4.2.6.8 and 6.1.1.4'
F F 0.0171 0.0103 'International Tables Vol C Tables 4.2.6.8 and 6.1.1.4'
P P 0.1023 0.0942 'International Tables Vol C Tables 4.2.6.8 and 6.1.1.4'
K K 0.2009 0.2494 'International Tables Vol C Tables 4.2.6.8 and 6.1.1.4'

loop_
_geom_angle_atom_site_label_1
_geom_angle_atom_site_label_2
_geom_angle_atom_site_label_3
_geom_angle
_geom_angle_site_symmetry_1
_geom_angle_site_symmetry_3
C2 C1 C6 117.7(4) . .
C2 C1 P1 127.0(3) . .
C6 C1 P1 114.7(4) . .
C1 C2 C3 121.1(5) . .
C1 C2 H2 119.5 . .
C3 C2 H2 119.5 . .
C2 C3 C4 120.4(5) . .
C2 C3 H3 119.8 . .
C4 C3 H3 119.8 . .
C5 C4 C3 119.4(5) . .
C5 C4 H4 120.3 . .
C3 C4 H4 120.3 . .
C4 C5 C6 119.2(5) . .
C4 C5 H5 120.4 . .
C6 C5 H5 120.4 . .
C5 C6 C1 122.1(5) . .
C5 C6 C7 126.1(4) . .
C1 C6 C7 111.8(4) . .
O1 C7 C6 110.1(4) . .
O1 C7 C9 107.2(4) . .
C6 C7 C9 111.8(4) . .
O1 C7 C8 109.1(4) . .
C6 C7 C8 109.9(4) . .
C9 C7 C8 108.7(4) . .
F3 C8 F1 106.4(4) . .
F3 C8 F2 106.9(5) . .
F1 C8 F2 106.4(4) . .
F3 C8 C7 110.9(4) . .
F1 C8 C7 113.2(5) . .
F2 C8 C7 112.7(4) . .
F5 C9 F6 106.4(4) . .
F5 C9 F4 106.6(5) . .
F6 C9 F4 106.1(4) . .
F5 C9 C7 111.4(4) . .
F6 C9 C7 114.6(5) . .
F4 C9 C7 111.3(4) . .
C15 C10 C11 116.7(4) . .
C15 C10 P1 114.3(3) . .
C11 C10 P1 127.6(4) . .
C10 C11 C12 121.1(5) . .
C10 C11 H11 119.5 . .
C12 C11 H11 119.5 . .
C13 C12 C11 120.6(5) . .
C13 C12 H12 119.7 . .
C11 C12 H12 119.7 . .
C12 C13 C14 119.9(4) . .
C12 C13 H13 120.0 . .
C14 C13 H13 120.0 . .
C13 C14 C15 118.9(5) . .
C13 C14 H14 120.6 . .
C15 C14 H14 120.6 . .
C10 C15 C14 122.8(4) . .
C10 C15 C16 112.0(4) . .
C14 C15 C16 125.1(4) . .
O2 C16 C15 108.7(4) . .
O2 C16 C18 107.0(4) . .
C15 C16 C18 112.5(4) . .
O2 C16 C17 109.2(3) . .
C15 C16 C17 109.6(4) . .
C18 C16 C17 109.7(4) . .
F8 C17 F7 106.9(4) . .
F8 C17 F9 106.2(4) . .
F7 C17 F9 106.1(4) . .
F8 C17 C16 111.8(4) . .
F7 C17 C16 113.2(4) . .
F9 C17 C16 112.2(4) . .
F11 C18 F10 107.0(5) . .
F11 C18 F12 105.9(4) . .
F10 C18 F12 106.0(4) . .
F11 C18 C16 111.7(4) . .
F10 C18 C16 112.1(4) . .
F12 C18 C16 113.6(4) . .
C20 C19 P1 90.3(3) . .
C20 C19 H19 113.6 . .
P1 C19 H19 113.6 . .
C20 C19 H19A 113.6 . .
P1 C19 H19A 113.6 . .
H19 C19 H19A 110.9 . .
O3 C20 C21 110.3(3) . .
O3 C20 C19 96.2(3) . .
C21 C20 C19 116.8(4) . .
O3 C20 C27 113.0(4) . .
C21 C20 C27 108.9(4) . .
C19 C20 C27 111.3(3) . .
C26 C21 C22 117.4(5) . .
C26 C21 C20 122.4(4) . .
C22 C21 C20 120.2(4) . .
C21 C22 C23 121.7(5) . .
C21 C22 H22 119.1 . .
C23 C22 H22 119.1 . .
C24 C23 C22 119.8(5) . .
C24 C23 H23 120.1 . .
C22 C23 H23 120.1 . .
C23 C24 C25 120.4(5) . .
C23 C24 H24 119.8 . .
C25 C24 H24 119.8 . .
C24 C25 C26 119.3(5) . .
C24 C25 H25 120.4 . .
C26 C25 H25 120.4 . .
C21 C26 C25 121.4(5) . .
C21 C26 H26 119.3 . .
C25 C26 H26 119.3 . .
C32 C27 C28 118.1(5) . .
C32 C27 C20 122.1(5) . .
C28 C27 C20 119.7(5) . .
C27 C28 C29 120.4(6) . .
C27 C28 H28 119.8 . .
C29 C28 H28 119.8 . .
C30 C29 C28 119.6(6) . .
C30 C29 H29 120.2 . .
C28 C29 H29 120.2 . .
C31 C30 C29 119.9(6) . .
C31 C30 H30 120.1 . .
C29 C30 H30 120.1 . .
C30 C31 C32 120.7(7) . .
C30 C31 H31 119.7 . .
C32 C31 H31 119.7 . .
C27 C32 C31 121.3(6) . .
C27 C32 H32 119.4 . .
C31 C32 H32 119.4 . .
O4 C33 C34 111.0(5) . .
O4 C33 H33 109.4 . .
C34 C33 H33 109.4 . .
O4 C33 H33A 109.4 . .
C34 C33 H33A 109.4 . .
H33 C33 H33A 108.0 . .
O5 C34 C33 111.1(5) . .
O5 C34 H34 109.4 . .
C33 C34 H34 109.4 . .
O5 C34 H34A 109.4 . .
C33 C34 H34A 109.4 . .
H34 C34 H34A 108.0 . .
O5 C35 C36 111.2(6) . .
O5 C35 H35 109.4 . .
C36 C35 H35 109.4 . .
O5 C35 H35A 109.4 . .
C36 C35 H35A 109.4 . .
H35 C35 H35A 108.0 . .
O6 C36 C35 110.4(6) . .
O6 C36 H36 109.6 . .
C35 C36 H36 109.6 . .
O6 C36 H36A 109.6 . .
C35 C36 H36A 109.6 . .
H36 C36 H36A 108.1 . .
O6 C37 C38 111.5(6) . .
O6 C37 H37 109.3 . .
C38 C37 H37 109.3 . .
O6 C37 H37A 109.3 . .
C38 C37 H37A 109.3 . .
H37 C37 H37A 108.0 . .
O7 C38 C37 110.7(6) . .
O7 C38 K1 47.8(3) . 2_545
C37 C38 K1 79.4(4) . 2_545
O7 C38 H38 109.5 . .
C37 C38 H38 109.5 . .
K1 C38 H38 156.6 2_545 .
O7 C38 H38A 109.5 . .
C37 C38 H38A 109.5 . .
K1 C38 H38A 88.1 2_545 .
H38 C38 H38A 108.1 . .
O7 C39 C40 110.9(6) . .
O7 C39 H39 109.5 . .
C40 C39 H39 109.5 . .
O7 C39 H39A 109.5 . .
C40 C39 H39A 109.5 . .
H39 C39 H39A 108.1 . .
O8 C40 C39 111.0(6) . .
O8 C40 H40 109.4 . .
C39 C40 H40 109.4 . .
O8 C40 H40A 109.4 . .
C39 C40 H40A 109.4 . .
H40 C40 H40A 108.0 . .
O8 C41 C42 110.5(5) . .
O8 C41 H41 109.5 . .
C42 C41 H41 109.5 . .
O8 C41 H41A 109.5 . .
C42 C41 H41A 109.5 . .
H41 C41 H41A 108.1 . .
O9 C42 C41 110.1(5) . .
O9 C42 H42 109.6 . .
C41 C42 H42 109.6 . .
O9 C42 H42A 109.6 . .
C41 C42 H42A 109.6 . .
H42 C42 H42A 108.1 . .
O9 C43 C44 110.9(5) . .
O9 C43 H43 109.5 . .
C44 C43 H43 109.5 . .
O9 C43 H43A 109.5 . .
C44 C43 H43A 109.5 . .
H43 C43 H43A 108.0 . .
O4 C44 C43 111.0(5) . .
O4 C44 H44 109.4 . .
C43 C44 H44 109.4 . .
O4 C44 H44A 109.4 . .
C43 C44 H44A 109.4 . .
H44 C44 H44A 108.0 . .
O10 C45 C46 107.3(5) . .
O10 C45 H45 110.3 . .
C46 C45 H45 110.3 . .
O10 C45 H45A 110.3 . .
C46 C45 H45A 110.3 . .
H45 C45 H45A 108.5 . .
C47 C46 C45 104.1(6) . .
C47 C46 H46 110.9 . .
C45 C46 H46 110.9 . .
C47 C46 H46A 110.9 . .
C45 C46 H46A 110.9 . .
H46 C46 H46A 109.0 . .
C48 C47 C46 104.6(6) . .
C48 C47 H47 110.8 . .
C46 C47 H47 110.8 . .
C48 C47 H47A 110.8 . .
C46 C47 H47A 110.8 . .
H47 C47 H47A 108.9 . .
O10 C48 C47 107.7(6) . .
O10 C48 H48 110.2 . .
C47 C48 H48 110.2 . .
O10 C48 H48A 110.2 . .
C47 C48 H48A 110.2 . .
H48 C48 H48A 108.5 . .
O11 C49 C50 105.5(9) . .
O11 C49 H49 110.6 . .
C50 C49 H49 110.6 . .
O11 C49 H49A 110.6 . .
C50 C49 H49A 110.6 . .
H49 C49 H49A 108.8 . .
C51 C50 C49 107.5(11) . .
C51 C50 H50 110.2 . .
C49 C50 H50 110.2 . .
C51 C50 H50A 110.2 . .
C49 C50 H50A 110.2 . .
H50 C50 H50A 108.5 . .
C50 C51 C52 104.9(10) . .
C50 C51 H51 110.8 . .
C52 C51 H51 110.8 . .
C50 C51 H51A 110.8 . .
C52 C51 H51A 110.8 . .
H51 C51 H51A 108.8 . .
O11 C52 C51 102.8(8) . .
O11 C52 H52 111.2 . .
C51 C52 H52 111.2 . .
O11 C52 H52A 111.2 . .
C51 C52 H52A 111.2 . .
H52 C52 H52A 109.1 . .
C54 C53 O12 107.1(8) . .
C54 C53 H53 110.3 . .
O12 C53 H53 110.3 . .
C54 C53 H53A 110.3 . .
O12 C53 H53A 110.3 . .
H53 C53 H53A 108.6 . .
C53 C54 C55 105.2(8) . .
C53 C54 H54 110.7 . .
C55 C54 H54 110.7 . .
C53 C54 H54A 110.7 . .
C55 C54 H54A 110.7 . .
H54 C54 H54A 108.8 . .
C54 C55 C56 106.0(7) . .
C54 C55 H55 110.5 . .
C56 C55 H55 110.5 . .
C54 C55 H55A 110.5 . .
C56 C55 H55A 110.5 . .
H55 C55 H55A 108.7 . .
O12 C56 C55 106.4(7) . .
O12 C56 H56 110.5 . .
C55 C56 H56 110.5 . .
O12 C56 H56A 110.4 . .
C55 C56 H56A 110.5 . .
H56 C56 H56A 108.6 . .
C7 O1 P1 118.0(3) . .
C16 O2 P1 119.4(3) . .
C20 O3 P1 97.9(2) . .
C33 O4 C44 114.8(5) . .
C33 O4 K1 115.0(4) . 2_545
C44 O4 K1 114.6(3) . 2_545
C35 O5 C34 115.5(5) . .
C35 O5 K1 114.9(4) . 2_545
C34 O5 K1 112.7(3) . 2_545
C37 O6 C36 116.2(6) . .
C37 O6 K1 113.1(4) . 2_545
C36 O6 K1 115.3(4) . 2_545
C39 O7 C38 114.8(6) . .
C39 O7 K1 115.7(4) . 2_545
C38 O7 K1 110.0(4) . 2_545
C41 O8 C40 115.3(5) . .
C41 O8 K1 117.9(4) . 2_545
C40 O8 K1 113.9(4) . 2_545
C43 O9 C42 114.3(5) . .
C43 O9 K1 113.2(3) . 2_545
C42 O9 K1 113.1(4) . 2_545
C45 O10 C48 109.2(5) . .
C45 O10 K1 135.4(4) . 2_545
C48 O10 K1 114.3(4) . 2_545
C49 O11 C52 105.8(7) . .
C49 O11 K1 120.9(6) . .
C52 O11 K1 131.4(6) . .
C56 O12 C53 110.9(7) . .
O11 K1 O10 172.37(19) . 2
O11 K1 O7 87.2(2) . 2
O10 K1 O7 91.22(16) 2 2
O11 K1 O6 93.1(2) . 2
O10 K1 O6 79.62(14) 2 2
O7 K1 O6 62.06(15) 2 2
O11 K1 O4 90.7(2) . 2
O10 K1 O4 90.98(15) 2 2
O7 K1 O4 177.56(14) 2 2
O6 K1 O4 119.42(14) 2 2
O11 K1 O8 93.91(16) . 2
O10 K1 O8 91.79(15) 2 2
O7 K1 O8 59.98(14) 2 2
O6 K1 O8 121.08(15) 2 2
O4 K1 O8 118.90(13) 2 2
O11 K1 O5 82.95(16) . 2
O10 K1 O5 91.39(15) 2 2
O7 K1 O5 120.29(15) 2 2
O6 K1 O5 59.91(14) 2 2
O4 K1 O5 60.69(12) 2 2
O8 K1 O5 176.80(14) 2 2
O11 K1 O9 86.3(2) . 2
O10 K1 O9 101.03(14) 2 2
O7 K1 O9 118.16(14) 2 2
O6 K1 O9 179.28(14) 2 2
O4 K1 O9 60.34(11) 2 2
O8 K1 O9 59.26(13) 2 2
O5 K1 O9 119.70(13) 2 2
O11 K1 C38 96.9(2) . 2
O10 K1 C38 79.14(19) 2 2
O7 K1 C38 22.18(17) 2 2
O6 K1 C38 41.83(18) 2 2
O4 K1 C38 159.87(19) 2 2
O8 K1 C38 79.26(18) 2 2
O5 K1 C38 101.69(18) 2 2
O9 K1 C38 138.52(18) 2 2
O3 P1 O2 87.23(14) . .
O3 P1 O1 97.24(15) . .
O2 P1 O1 174.37(16) . .
O3 P1 C19 75.44(17) . .
O2 P1 C19 96.78(18) . .
O1 P1 C19 87.68(19) . .
O3 P1 C1 87.85(17) . .
O2 P1 C1 91.40(18) . .
O1 P1 C1 85.38(18) . .
C19 P1 C1 160.9(2) . .
O3 P1 C10 165.24(18) . .
O2 P1 C10 85.29(16) . .
O1 P1 C10 91.09(17) . .
C19 P1 C10 92.82(19) . .
C1 P1 C10 105.0(2) . .

loop_
_geom_bond_atom_site_label_1
_geom_bond_atom_site_label_2
_geom_bond_distance
_geom_bond_site_symmetry_2
F1 C8 1.331(6) .
F2 C8 1.341(5) .
F3 C8 1.323(6) .
F4 C9 1.343(6) .
F5 C9 1.320(6) .
F6 C9 1.339(6) .
F7 C17 1.336(5) .
F8 C17 1.325(6) .
F9 C17 1.348(5) .
F10 C18 1.333(5) .
F11 C18 1.327(7) .
F12 C18 1.343(5) .
C1 C2 1.374(6) .
C1 C6 1.389(6) .
C1 P1 1.878(5) .
C2 C3 1.383(7) .
C2 H2 0.9500 .
C3 C4 1.390(7) .
C3 H3 0.9500 .
C4 C5 1.374(7) .
C4 H4 0.9500 .
C5 C6 1.386(6) .
C5 H5 0.9500 .
C6 C7 1.514(7) .
C7 O1 1.384(5) .
C7 C9 1.537(7) .
C7 C8 1.553(7) .
C10 C15 1.389(6) .
C10 C11 1.392(6) .
C10 P1 1.883(4) .
C11 C12 1.393(6) .
C11 H11 0.9500 .
C12 C13 1.371(7) .
C12 H12 0.9500 .
C13 C14 1.381(7) .
C13 H13 0.9500 .
C14 C15 1.390(6) .
C14 H14 0.9500 .
C15 C16 1.523(6) .
C16 O2 1.390(5) .
C16 C18 1.530(7) .
C16 C17 1.538(7) .
C19 C20 1.525(6) .
C19 P1 1.847(5) .
C19 H19 0.9900 .
C19 H19A 0.9900 .
C20 O3 1.428(6) .
C20 C21 1.520(7) .
C20 C27 1.540(6) .
C21 C26 1.375(7) .
C21 C22 1.377(6) .
C22 C23 1.380(7) .
C22 H22 0.9500 .
C23 C24 1.355(8) .
C23 H23 0.9500 .
C24 C25 1.370(7) .
C24 H24 0.9500 .
C25 C26 1.389(7) .
C25 H25 0.9500 .
C26 H26 0.9500 .
C27 C32 1.370(7) .
C27 C28 1.372(7) .
C28 C29 1.402(8) .
C28 H28 0.9500 .
C29 C30 1.370(9) .
C29 H29 0.9500 .
C30 C31 1.344(9) .
C30 H30 0.9500 .
C31 C32 1.376(8) .
C31 H31 0.9500 .
C32 H32 0.9500 .
C33 O4 1.386(6) .
C33 C34 1.465(9) .
C33 H33 0.9900 .
C33 H33A 0.9900 .
C34 O5 1.423(7) .
C34 H34 0.9900 .
C34 H34A 0.9900 .
C35 O5 1.383(8) .
C35 C36 1.456(10) .
C35 H35 0.9900 .
C35 H35A 0.9900 .
C36 O6 1.420(8) .
C36 H36 0.9900 .
C36 H36A 0.9900 .
C37 O6 1.381(8) .
C37 C38 1.467(10) .
C37 H37 0.9900 .
C37 H37A 0.9900 .
C38 O7 1.415(9) .
C38 K1 3.523(7) 2_545
C38 H38 0.9900 .
C38 H38A 0.9900 .
C39 O7 1.391(8) .
C39 C40 1.433(10) .
C39 H39 0.9900 .
C39 H39A 0.9900 .
C40 O8 1.420(7) .
C40 H40 0.9900 .
C40 H40A 0.9900 .
C41 O8 1.372(7) .
C41 C42 1.467(9) .
C41 H41 0.9900 .
C41 H41A 0.9900 .
C42 O9 1.418(7) .
C42 H42 0.9900 .
C42 H42A 0.9900 .
C43 O9 1.385(7) .
C43 C44 1.463(8) .
C43 H43 0.9900 .
C43 H43A 0.9900 .
C44 O4 1.415(7) .
C44 H44 0.9900 .
C44 H44A 0.9900 .
C45 O10 1.390(7) .
C45 C46 1.486(9) .
C45 H45 0.9900 .
C45 H45A 0.9900 .
C46 C47 1.474(8) .
C46 H46 0.9900 .
C46 H46A 0.9900 .
C47 C48 1.456(9) .
C47 H47 0.9900 .
C47 H47A 0.9900 .
C48 O10 1.427(8) .
C48 H48 0.9900 .
C48 H48A 0.9900 .
C49 O11 1.380(10) .
C49 C50 1.433(14) .
C49 H49 0.9900 .
C49 H49A 0.9900 .
C50 C51 1.383(12) .
C50 H50 0.9900 .
C50 H50A 0.9900 .
C51 C52 1.516(13) .
C51 H51 0.9900 .
C51 H51A 0.9900 .
C52 O11 1.385(9) .
C52 H52 0.9900 .
C52 H52A 0.9900 .
C53 C54 1.386(12) .
C53 O12 1.428(11) .
C53 H53 0.9900 .
C53 H53A 0.9900 .
C54 C55 1.429(11) .
C54 H54 0.9900 .
C54 H54A 0.9900 .
C55 C56 1.483(10) .
C55 H55 0.9900 .
C55 H55A 0.9900 .
C56 O12 1.307(9) .
C56 H56 0.9900 .
C56 H56A 0.9900 .
O1 P1 1.815(3) .
O2 P1 1.795(3) .
O3 P1 1.746(3) .
O4 K1 2.791(4) 2_545
O5 K1 2.817(4) 2_545
O6 K1 2.781(4) 2_545
O7 K1 2.777(4) 2_545
O8 K1 2.799(4) 2_545
O9 K1 2.835(4) 2_545
O10 K1 2.716(5) 2_545
O11 K1 2.713(6) .
K1 O10 2.716(5) 2
K1 O7 2.778(4) 2
K1 O6 2.781(4) 2
K1 O4 2.791(4) 2
K1 O8 2.799(4) 2
K1 O5 2.817(4) 2
K1 O9 2.835(4) 2
K1 C38 3.523(7) 2

loop_
_geom_torsion_atom_site_label_1
_geom_torsion_atom_site_label_2
_geom_torsion_atom_site_label_3
_geom_torsion_atom_site_label_4
_geom_torsion
_geom_torsion_site_symmetry_1
_geom_torsion_site_symmetry_4
C6 C1 C2 C3 3.5(7) . .
P1 C1 C2 C3 174.1(4) . .
C1 C2 C3 C4 -0.2(8) . .
C2 C3 C4 C5 -2.3(8) . .
C3 C4 C5 C6 1.3(8) . .
C4 C5 C6 C1 2.2(7) . .
C4 C5 C6 C7 -175.2(5) . .
C2 C1 C6 C5 -4.6(7) . .
P1 C1 C6 C5 -176.3(4) . .
C2 C1 C6 C7 173.1(4) . .
P1 C1 C6 C7 1.4(5) . .
C5 C6 C7 O1 177.1(4) . .
C1 C6 C7 O1 -0.5(5) . .
C5 C6 C7 C9 58.0(6) . .
C1 C6 C7 C9 -119.6(4) . .
C5 C6 C7 C8 -62.8(6) . .
C1 C6 C7 C8 119.7(4) . .
O1 C7 C8 F3 69.9(5) . .
C6 C7 C8 F3 -50.9(5) . .
C9 C7 C8 F3 -173.5(4) . .
O1 C7 C8 F1 -49.5(5) . .
C6 C7 C8 F1 -170.3(4) . .
C9 C7 C8 F1 67.1(5) . .
O1 C7 C8 F2 -170.3(4) . .
C6 C7 C8 F2 68.9(5) . .
C9 C7 C8 F2 -53.7(6) . .
O1 C7 C9 F5 -60.7(5) . .
C6 C7 C9 F5 60.1(6) . .
C8 C7 C9 F5 -178.5(4) . .
O1 C7 C9 F6 178.5(4) . .
C6 C7 C9 F6 -60.7(6) . .
C8 C7 C9 F6 60.7(6) . .
O1 C7 C9 F4 58.1(5) . .
C6 C7 C9 F4 178.9(4) . .
C8 C7 C9 F4 -59.7(6) . .
C15 C10 C11 C12 2.3(7) . .
P1 C10 C11 C12 167.7(4) . .
C10 C11 C12 C13 0.1(8) . .
C11 C12 C13 C14 -1.6(8) . .
C12 C13 C14 C15 0.5(8) . .
C11 C10 C15 C14 -3.4(7) . .
P1 C10 C15 C14 -170.8(4) . .
C11 C10 C15 C16 173.8(4) . .
P1 C10 C15 C16 6.5(5) . .
C13 C14 C15 C10 2.1(8) . .
C13 C14 C15 C16 -174.8(5) . .
C10 C15 C16 O2 -5.1(6) . .
C14 C15 C16 O2 172.1(5) . .
C10 C15 C16 C18 -123.4(5) . .
C14 C15 C16 C18 53.7(7) . .
C10 C15 C16 C17 114.1(4) . .
C14 C15 C16 C17 -68.7(6) . .
O2 C16 C17 F8 68.2(5) . .
C15 C16 C17 F8 -50.8(5) . .
C18 C16 C17 F8 -174.8(4) . .
O2 C16 C17 F7 -52.6(5) . .
C15 C16 C17 F7 -171.6(4) . .
C18 C16 C17 F7 64.4(5) . .
O2 C16 C17 F9 -172.6(4) . .
C15 C16 C17 F9 68.4(5) . .
C18 C16 C17 F9 -55.7(5) . .
O2 C16 C18 F11 -63.1(5) . .
C15 C16 C18 F11 56.2(5) . .
C17 C16 C18 F11 178.5(4) . .
O2 C16 C18 F10 56.9(6) . .
C15 C16 C18 F10 176.3(4) . .
C17 C16 C18 F10 -61.4(5) . .
O2 C16 C18 F12 177.1(4) . .
C15 C16 C18 F12 -63.6(6) . .
C17 C16 C18 F12 58.8(5) . .
P1 C19 C20 O3 -2.9(3) . .
P1 C19 C20 C21 -119.4(4) . .
P1 C19 C20 C27 114.7(4) . .
O3 C20 C21 C26 -140.6(5) . .
C19 C20 C21 C26 -32.1(6) . .
C27 C20 C21 C26 94.9(5) . .
O3 C20 C21 C22 40.7(6) . .
C19 C20 C21 C22 149.1(5) . .
C27 C20 C21 C22 -83.8(5) . .
C26 C21 C22 C23 1.5(8) . .
C20 C21 C22 C23 -179.7(5) . .
C21 C22 C23 C24 -1.4(9) . .
C22 C23 C24 C25 0.4(9) . .
C23 C24 C25 C26 0.2(9) . .
C22 C21 C26 C25 -0.8(8) . .
C20 C21 C26 C25 -179.6(5) . .
C24 C25 C26 C21 0.0(9) . .
O3 C20 C27 C32 -4.5(6) . .
C21 C20 C27 C32 118.4(5) . .
C19 C20 C27 C32 -111.4(5) . .
O3 C20 C27 C28 173.1(4) . .
C21 C20 C27 C28 -64.0(5) . .
C19 C20 C27 C28 66.2(6) . .
C32 C27 C28 C29 -0.1(8) . .
C20 C27 C28 C29 -177.8(5) . .
C27 C28 C29 C30 0.1(9) . .
C28 C29 C30 C31 0.6(9) . .
C29 C30 C31 C32 -1.2(10) . .
C28 C27 C32 C31 -0.5(8) . .
C20 C27 C32 C31 177.2(5) . .
C30 C31 C32 C27 1.2(10) . .
O4 C33 C34 O5 63.6(7) . .
O5 C35 C36 O6 -61.7(9) . .
O6 C37 C38 O7 67.3(9) . .
O6 C37 C38 K1 30.5(5) . 2_545
O7 C39 C40 O8 -62.1(8) . .
O8 C41 C42 O9 62.1(8) . .
O9 C43 C44 O4 -64.0(8) . .
O10 C45 C46 C47 -23.5(8) . .
C45 C46 C47 C48 26.4(8) . .
C46 C47 C48 O10 -20.5(9) . .
O11 C49 C50 C51 20.8(17) . .
C49 C50 C51 C52 1.1(16) . .
C50 C51 C52 O11 -22.3(14) . .
O12 C53 C54 C55 21.0(14) . .
C53 C54 C55 C56 -19.8(12) . .
C54 C55 C56 O12 11.1(11) . .
C6 C7 O1 P1 -0.6(5) . .
C9 C7 O1 P1 121.2(3) . .
C8 C7 O1 P1 -121.3(4) . .
C15 C16 O2 P1 1.6(5) . .
C18 C16 O2 P1 123.3(4) . .
C17 C16 O2 P1 -118.0(3) . .
C21 C20 O3 P1 124.7(3) . .
C19 C20 O3 P1 3.1(3) . .
C27 C20 O3 P1 -113.1(3) . .
C34 C33 O4 C44 177.4(6) . .
C34 C33 O4 K1 -46.3(7) . 2_545
C43 C44 O4 C33 -178.2(5) . .
C43 C44 O4 K1 45.4(6) . 2_545
C36 C35 O5 C34 179.8(6) . .
C36 C35 O5 K1 45.8(7) . 2_545
C33 C34 O5 C35 178.2(6) . .
C33 C34 O5 K1 -46.8(6) . 2_545
C38 C37 O6 C36 179.8(6) . .
C38 C37 O6 K1 -43.5(8) . 2_545
C35 C36 O6 C37 -178.1(6) . .
C35 C36 O6 K1 46.1(7) . 2_545
C40 C39 O7 C38 176.1(6) . .
C40 C39 O7 K1 46.2(7) . 2_545
C37 C38 O7 C39 174.9(6) . .
K1 C38 O7 C39 -132.6(6) 2_545 .
C37 C38 O7 K1 -52.5(7) . 2_545
C42 C41 O8 C40 178.4(6) . .
C42 C41 O8 K1 -42.4(7) . 2_545
C39 C40 O8 C41 -173.0(6) . .
C39 C40 O8 K1 46.2(7) . 2_545
C44 C43 O9 C42 179.9(6) . .
C44 C43 O9 K1 48.4(7) . 2_545
C41 C42 O9 C43 178.2(6) . .
C41 C42 O9 K1 -50.2(7) . 2_545
C46 C45 O10 C48 11.1(8) . .
C46 C45 O10 K1 -156.2(5) . 2_545
C47 C48 O10 C45 6.0(9) . .
C47 C48 O10 K1 176.2(5) . 2_545
C50 C49 O11 C52 -36.0(15) . .
C50 C49 O11 K1 130.2(9) . .
C51 C52 O11 C49 35.7(12) . .
C51 C52 O11 K1 -128.6(8) . .
C55 C56 O12 C53 2.0(13) . .
C54 C53 O12 C56 -14.8(15) . .
C49 O11 K1 O10 160.4(14) . 2
C52 O11 K1 O10 -37(2) . 2
C49 O11 K1 O7 81.9(10) . 2
C52 O11 K1 O7 -115.8(10) . 2
C49 O11 K1 O6 143.7(10) . 2
C52 O11 K1 O6 -54.0(10) . 2
C49 O11 K1 O4 -96.8(10) . 2
C52 O11 K1 O4 65.5(9) . 2
C49 O11 K1 O8 22.2(10) . 2
C52 O11 K1 O8 -175.5(9) . 2
C49 O11 K1 O5 -157.1(10) . 2
C52 O11 K1 O5 5.1(9) . 2
C49 O11 K1 O9 -36.6(10) . 2
C52 O11 K1 O9 125.7(10) . 2
C49 O11 K1 C38 101.9(10) . 2
C52 O11 K1 C38 -95.8(10) . 2
C20 O3 P1 O2 95.1(3) . .
C20 O3 P1 O1 -88.3(3) . .
C20 O3 P1 C19 -2.7(3) . .
C20 O3 P1 C1 -173.4(3) . .
C20 O3 P1 C10 35.5(8) . .
C16 O2 P1 O3 -165.7(3) . .
C16 O2 P1 O1 51.6(16) . .
C16 O2 P1 C19 -90.7(3) . .
C16 O2 P1 C1 106.5(3) . .
C16 O2 P1 C10 1.6(3) . .
C7 O1 P1 O3 -86.1(3) . .
C7 O1 P1 O2 56.3(16) . .
C7 O1 P1 C19 -161.1(3) . .
C7 O1 P1 C1 1.2(3) . .
C7 O1 P1 C10 106.1(3) . .
C20 C19 P1 O3 2.5(2) . .
C20 C19 P1 O2 -82.9(3) . .
C20 C19 P1 O1 100.6(3) . .
C20 C19 P1 C1 31.9(8) . .
C20 C19 P1 C10 -168.5(3) . .
C2 C1 P1 O3 -74.8(4) . .
C6 C1 P1 O3 96.0(3) . .
C2 C1 P1 O2 12.4(4) . .
C6 C1 P1 O2 -176.8(3) . .
C2 C1 P1 O1 -172.3(4) . .
C6 C1 P1 O1 -1.4(3) . .
C2 C1 P1 C19 -103.2(7) . .
C6 C1 P1 C19 67.6(8) . .
C2 C1 P1 C10 97.9(4) . .
C6 C1 P1 C10 -91.3(4) . .
C15 C10 P1 O3 55.1(9) . .
C11 C10 P1 O3 -110.5(7) . .
C15 C10 P1 O2 -4.7(3) . .
C11 C10 P1 O2 -170.3(4) . .
C15 C10 P1 O1 179.7(4) . .
C11 C10 P1 O1 14.0(4) . .
C15 C10 P1 C19 91.9(4) . .
C11 C10 P1 C19 -73.8(4) . .
C15 C10 P1 C1 -94.8(4) . .
C11 C10 P1 C1 99.5(4) . .
